data_4346767
loop_
_publ_author_name
'Shi, Pengfei'
'Coe, Benjamin J.'
'S\'anchez, Sergio'
'Wang, Daqi'
'Tian, Yupeng'
'Nyk, Marcin'
'Samoc, Marek'

_publ_section_title
;
 Uniting Ruthenium(II) and Platinum(II) Polypyridine Centers in
 Heteropolymetallic Complexes Giving Strong Two-Photon Absorption.
;
_journal_issue 23
_journal_name_full 'Inorganic chemistry'
_journal_page_first 11450
_journal_page_last 11456
_journal_paper_doi 10.1021/acs.inorgchem.5b02089
_journal_volume 54
_journal_year 2015
_chemical_formula_moiety 'C40 H30 N8 Ru, 2(F6 P), C3 H6 O, O'
_chemical_formula_sum 'C43 H38 F12 N8 O2 P2 Ru'
_chemical_formula_weight 1089.82
_space_group_crystal_system monoclinic
_space_group_IT_number 14
_space_group_name_Hall '-P 2ybc'
_space_group_name_H-M_alt 'P 1 21/c 1'
_atom_sites_solution_hydrogens geom
_atom_sites_solution_primary direct
_audit_creation_date 2015-09-02
_audit_creation_method
;
Olex2 1.2
(compiled 2015.01.26 svn.r3150 for OlexSys, GUI svn.r4998)
;
_cell_angle_alpha 90
_cell_angle_beta 93.746(2)
_cell_angle_gamma 90
_cell_formula_units_Z 4
_cell_length_a 21.0601(5)
_cell_length_b 14.8404(3)
_cell_length_c 14.3469(3)
_cell_measurement_temperature 293(2)
_cell_volume 4474.40(17)
_computing_molecular_graphics 'Olex2 (Dolomanov et al., 2009)'
_computing_publication_material 'Olex2 (Dolomanov et al., 2009)'
_computing_structure_refinement 'ShelXL (Sheldrick, 2008)'
_computing_structure_solution 'ShelXS (Sheldrick, 2008)'
_diffrn_ambient_temperature 293(2)
_diffrn_measured_fraction_theta_full 0.984
_diffrn_measured_fraction_theta_max 0.984
_diffrn_measurement_device_type 'multiwire proportional'
_diffrn_measurement_method 'phi and omega scans'
_diffrn_radiation_type MoK\a
_diffrn_radiation_wavelength 0.71073
_diffrn_reflns_av_R_equivalents 0.0434
_diffrn_reflns_av_unetI/netI 0.0874
_diffrn_reflns_Laue_measured_fraction_full 0.917
_diffrn_reflns_Laue_measured_fraction_max 0.984
_diffrn_reflns_limit_h_max 25
_diffrn_reflns_limit_h_min -22
_diffrn_reflns_limit_k_max 12
_diffrn_reflns_limit_k_min -17
_diffrn_reflns_limit_l_max 13
_diffrn_reflns_limit_l_min -17
_diffrn_reflns_number 16780
_diffrn_reflns_point_group_measured_fraction_full 0.917
_diffrn_reflns_point_group_measured_fraction_max 0.984
_diffrn_reflns_theta_full 26.000
_diffrn_reflns_theta_max 25.349
_diffrn_reflns_theta_min 2.703
_exptl_absorpt_coefficient_mu 0.520
_exptl_absorpt_correction_T_max 1.00000
_exptl_absorpt_correction_T_min 0.92408
_exptl_absorpt_correction_type multi-scan
_exptl_absorpt_process_details
;
CrysAlisPro, Agilent Technologies,
Version 1.171.36.32 (release 02-08-2013 CrysAlis171 .NET)
(compiled Aug  2 2013,16:46:58)
Empirical absorption correction using spherical harmonics,
 implemented in SCALE3 ABSPACK scaling algorithm.
;
_exptl_crystal_colour 'dull dark red'
_exptl_crystal_density_diffrn 1.618
_exptl_crystal_description needle
_exptl_crystal_F_000 2200
_exptl_crystal_size_max 0.5
_exptl_crystal_size_mid 0.15
_exptl_crystal_size_min 0.05
_refine_diff_density_max 2.077
_refine_diff_density_min -1.817
_refine_diff_density_rms 0.186
_refine_ls_extinction_method none
_refine_ls_goodness_of_fit_ref 1.225
_refine_ls_hydrogen_treatment constr
_refine_ls_matrix_type full
_refine_ls_number_parameters 734
_refine_ls_number_reflns 8062
_refine_ls_number_restraints 289
_refine_ls_restrained_S_all 1.239
_refine_ls_R_factor_all 0.1604
_refine_ls_R_factor_gt 0.1286
_refine_ls_shift/su_max 0.001
_refine_ls_shift/su_mean 0.000
_refine_ls_structure_factor_coef Fsqd
_refine_ls_weighting_details 'w=1/[\s^2^(Fo^2^)+(0.0537P)^2^+121.0635P] where P=(Fo^2^+2Fc^2^)/3'
_refine_ls_weighting_scheme calc
_refine_ls_wR_factor_gt 0.2971
_refine_ls_wR_factor_ref 0.3113
_reflns_Friedel_coverage 0.000
_reflns_number_gt 6160
_reflns_number_total 8062
_reflns_threshold_expression 'I > 2\s(I)'
_cod_data_source_file ic5b02089_si_003.cif
_cod_data_source_block 2[PF6]2.Me2CO.H2O
_cod_database_code 4346767
_shelxl_version_number 2013-4
_shelx_space_group_comment
;
The symmetry employed for this shelxl refinement is uniquely defined
by the following loop, which should always be used as a source of
symmetry information in preference to the above space-group names.
They are only intended as comments.
;
_olex2_refinement_description
;
1. Fixed Uiso
 At 1.2 times of:
  All C(H) groups
 At 1.5 times of:
  All C(H,H,H) groups
2. Restrained distances
 F1AA-F4
 2.1 with sigma of 0.02
 C0AA-C3
 1.5 with sigma of 0.02
 P1-F3 \\sim P1-F0AA \\sim P1-F2AA \\sim P1-F4 \\sim P1-F1 \\sim P1-F1AA
 with sigma of 0.02
3. Restrained planarity
 C3, O2, C0AA, C5
 with sigma of 0.1
4. Uiso/Uaniso restraints and constraints
F7 \\sim F10A \\sim F6A \\sim F5A \\sim F2 \\sim F8: within 1.7A with sigma of
0.04 and sigma for terminal atoms of 0.08
F4 \\sim F2AA \\sim F0AA \\sim F3 \\sim F1AA \\sim F1: within 1.7A with sigma
of 0.04 and sigma for terminal atoms of 0.08
O1: within 2A with sigma of 0.002 and sigma for terminal atoms of 0.004
5. Rigid body (RIGU) restrains
 F72, F2, P2, F5A, F5, F6, F6A, F7, F8, F10A, F38, F63, F78
 with sigma for 1-2 distances of 0.002 and sigma for 1-3 distances of 0.002
 F60, F10, P3, F11, F12, F59, F62
 with sigma for 1-2 distances of 0.002 and sigma for 1-3 distances of 0.002
 F1, F0AA, P1, F1AA, F2AA, F3, F4
 with sigma for 1-2 distances of 0.002 and sigma for 1-3 distances of 0.002
 C0AA, O2, C3, C5
 with sigma for 1-2 distances of 0.002 and sigma for 1-3 distances of 0.002
6. Others
 Fixed Sof: F2(0.5) F5A(0.5) F5(0.5) F6(0.5) F6A(0.5) F7(0.5) F8(0.5)
 F10A(0.5) F38(0.5) F63(0.5) F72(0.5) F78(0.5) F0AA(0.5) F1(0.5) F1AA(0.5)
 F2AA(0.5) F3(0.5) F4(0.5) P1(0.5) F10(0.5) F11(0.5) F12(0.5) F59(0.5) F60(0.5)
 F62(0.5) P3(0.5) O1(0.5) O3(0.5)
7.a Me refined with riding coordinates:
 C0AA(H0AA,H0AB,H0AC), C5(H5A,H5B,H5C)
7.b Aromatic/amide H refined with riding coordinates:
 C13(H13), C14(H14), C19(H19), C21(H21), C22(H22), C23(H23), C25(H25),
 C26(H26), C27(H27), C28(H28), C31(H31), C32(H32), C33(H33), C36(H36), C37(H37),
  C39(H39), C40(H40), C41(H41), C42(H42), C44(H44), C45(H45), C46(H46),
 C47(H47), C48(H48), C50(H50), C51(H51), C52(H52), C58(H58), C61(H61), C68(H68)
;
_olex2_submission_special_instructions 'No special instructions were received'

loop_
_space_group_symop_operation_xyz
'x, y, z'
'-x, y+1/2, -z+1/2'
'-x, -y, -z'
'x, -y-1/2, z-1/2'

loop_
_atom_site_label
_atom_site_type_symbol
_atom_site_fract_x
_atom_site_fract_y
_atom_site_fract_z
_atom_site_U_iso_or_equiv
_atom_site_adp_type
_atom_site_occupancy
_atom_site_site_symmetry_order
_atom_site_calc_flag
_atom_site_refinement_flags_posn
_atom_site_refinement_flags_adp
_atom_site_refinement_flags_occupancy
_atom_site_disorder_assembly
_atom_site_disorder_group
C12 C 0.3814(5) 0.4916(8) 0.6647(8) 0.020(2) Uani 1 1 d . . . . .
C13 C 0.5183(6) 0.7925(8) 0.6561(8) 0.024(3) Uani 1 1 d . . . . .
H13 H 0.5328 0.7337 0.6649 0.029 Uiso 1 1 calc R . . . .
C14 C 0.3072(6) 0.6975(8) 0.7370(8) 0.024(3) Uani 1 1 d . . . . .
H14 H 0.2689 0.7126 0.7615 0.028 Uiso 1 1 calc R . . . .
C15 C 0.3753(6) 0.5871(8) 0.6884(8) 0.022(3) Uani 1 1 d . . . . .
C16 C 0.1444(6) 0.6372(8) 0.6737(9) 0.028(3) Uani 1 1 d . . . . .
C17 C 0.4559(6) 0.8129(8) 0.6677(8) 0.023(3) Uani 1 1 d . . . . .
C18 C 0.4989(5) 0.3140(8) 0.5952(9) 0.025(3) Uani 1 1 d . . . . .
C19 C 0.4376(6) 0.4515(8) 0.6413(8) 0.024(3) Uani 1 1 d . . . . .
H19 H 0.4745 0.4860 0.6418 0.029 Uiso 1 1 calc R . . . .
C20 C 0.4399(6) 0.3608(8) 0.6171(8) 0.022(3) Uani 1 1 d . . . . .
C21 C 0.3494(6) 0.7647(8) 0.7237(8) 0.024(3) Uani 1 1 d . . . . .
H21 H 0.3391 0.8243 0.7358 0.029 Uiso 1 1 calc R . . . .
C22 C 0.3278(6) 0.3561(8) 0.6417(9) 0.028(3) Uani 1 1 d . . . . .
H22 H 0.2905 0.3226 0.6414 0.033 Uiso 1 1 calc R . . . .
C23 C 0.4212(5) 0.6513(7) 0.6771(7) 0.018(2) Uani 1 1 d . . . . .
H23 H 0.4610 0.6334 0.6595 0.021 Uiso 1 1 calc R . . . .
C24 C 0.2338(6) 0.3728(9) 0.8504(10) 0.036(3) Uani 1 1 d . . . . .
C25 C 0.3835(6) 0.3136(8) 0.6157(9) 0.029(3) Uani 1 1 d . . . . .
H25 H 0.3823 0.2535 0.5976 0.034 Uiso 1 1 calc R . . . .
C26 C 0.5598(6) 0.1767(9) 0.5801(9) 0.029(3) Uani 1 1 d . . . . .
H26 H 0.5614 0.1142 0.5834 0.035 Uiso 1 1 calc R . . . .
C27 C 0.5605(6) 0.8604(8) 0.6308(9) 0.027(3) Uani 1 1 d . . . . .
H27 H 0.6027 0.8448 0.6237 0.032 Uiso 1 1 calc R . . . .
C28 C 0.4386(6) 0.9018(9) 0.6532(9) 0.031(3) Uani 1 1 d . . . . .
H28 H 0.3970 0.9198 0.6616 0.037 Uiso 1 1 calc R . . . .
C29 C 0.4095(5) 0.7423(7) 0.6912(7) 0.018(2) Uani 1 1 d . . . . .
C31 C 0.5047(6) 0.2201(8) 0.6017(8) 0.024(3) Uani 1 1 d . . . . .
H31 H 0.4707 0.1864 0.6211 0.029 Uiso 1 1 calc R . . . .
C32 C 0.5526(6) 0.3598(8) 0.5673(8) 0.026(3) Uani 1 1 d . . . . .
H32 H 0.5523 0.4221 0.5608 0.031 Uiso 1 1 calc R . . . .
C33 C 0.1487(6) 0.5899(9) 0.8254(9) 0.035(3) Uani 1 1 d . . . . .
H33 H 0.1681 0.5542 0.8724 0.042 Uiso 1 1 calc R . . . .
C35 C 0.1718(6) 0.6296(9) 0.5861(9) 0.032(3) Uani 1 1 d . . . . .
C36 C 0.2268(7) 0.5982(10) 0.4199(9) 0.038(3) Uani 1 1 d . . . . .
H36 H 0.2442 0.5844 0.3637 0.045 Uiso 1 1 calc R . . . .
C37 C 0.1177(7) 0.3013(11) 0.6173(16) 0.060(6) Uani 1 1 d . . . . .
H37 H 0.0925 0.2871 0.5636 0.072 Uiso 1 1 calc R . . . .
C39 C 0.2464(6) 0.5535(9) 0.5013(9) 0.028(3) Uani 1 1 d . . . . .
H39 H 0.2793 0.5118 0.4995 0.034 Uiso 1 1 calc R . . . .
C40 C 0.0675(7) 0.6910(10) 0.7790(11) 0.039(3) Uani 1 1 d . . . . .
H40 H 0.0321 0.7257 0.7901 0.047 Uiso 1 1 calc R . . . .
C41 C 0.4820(7) 0.9632(9) 0.6266(11) 0.042(4) Uani 1 1 d . . . . .
H41 H 0.4678 1.0217 0.6147 0.050 Uiso 1 1 calc R . . . .
C42 C 0.3014(6) 0.4874(11) 0.9111(9) 0.038(3) Uani 1 1 d . . . . .
H42 H 0.3231 0.5410 0.9027 0.045 Uiso 1 1 calc R . . . .
C44 C 0.2767(9) 0.3651(13) 1.0086(12) 0.060(5) Uani 1 1 d . . . . .
H44 H 0.2812 0.3350 1.0655 0.072 Uiso 1 1 calc R . . . .
C45 C 0.2397(7) 0.3286(11) 0.9352(14) 0.058(5) Uani 1 1 d . . . . .
H45 H 0.2188 0.2741 0.9428 0.069 Uiso 1 1 calc R . . . .
C46 C 0.0960(6) 0.6401(9) 0.8491(11) 0.037(3) Uani 1 1 d . . . . .
H46 H 0.0812 0.6389 0.9088 0.044 Uiso 1 1 calc R . . . .
C47 C 0.1513(6) 0.3815(10) 0.6238(11) 0.040(4) Uani 1 1 d . . . . .
H47 H 0.1469 0.4227 0.5749 0.049 Uiso 1 1 calc R . . . .
C48 C 0.6067(6) 0.3099(9) 0.5495(9) 0.033(3) Uani 1 1 d . . . . .
H48 H 0.6425 0.3413 0.5329 0.039 Uiso 1 1 calc R . . . .
C50 C 0.1509(8) 0.6766(11) 0.5048(12) 0.053(4) Uani 1 1 d . . . . .
H50 H 0.1169 0.7165 0.5054 0.064 Uiso 1 1 calc R . . . .
C51 C 0.1815(9) 0.6626(11) 0.4241(10) 0.055(5) Uani 1 1 d . . . . .
H51 H 0.1709 0.6978 0.3718 0.066 Uiso 1 1 calc R . . . .
C52 C 0.3069(7) 0.4462(13) 0.9973(11) 0.052(4) Uani 1 1 d . . . . .
H52 H 0.3305 0.4728 1.0470 0.062 Uiso 1 1 calc R . . . .
C55 C 0.1935(5) 0.3438(8) 0.7710(12) 0.037(4) Uani 1 1 d . . . . .
C58 C 0.0911(6) 0.6910(9) 0.6923(11) 0.040(4) Uani 1 1 d . . . . .
H58 H 0.0720 0.7267 0.6452 0.047 Uiso 1 1 calc R . . . .
C61 C 0.1223(8) 0.2441(13) 0.691(2) 0.083(8) Uani 1 1 d . . . . .
H61 H 0.0993 0.1905 0.6880 0.100 Uiso 1 1 calc R . . . .
C68 C 0.1589(8) 0.2633(10) 0.7668(15) 0.058(5) Uani 1 1 d . . . . .
H68 H 0.1616 0.2235 0.8169 0.069 Uiso 1 1 calc R . . . .
N2 N 0.3174(4) 0.6104(6) 0.7167(6) 0.017(2) Uani 1 1 d . . . . .
N4 N 0.1735(4) 0.5876(6) 0.7458(7) 0.020(2) Uani 1 1 d . . . . .
N5 N 0.2200(5) 0.5677(6) 0.5833(7) 0.022(2) Uani 1 1 d . . . . .
N7 N 0.3262(4) 0.4433(6) 0.6670(7) 0.021(2) Uani 1 1 d . . . . .
N8 N 0.6107(5) 0.2214(8) 0.5547(7) 0.030(2) Uani 1 1 d . . . . .
N9 N 0.1898(4) 0.4009(7) 0.6982(8) 0.031(3) Uani 1 1 d . . . . .
N10 N 0.2659(5) 0.4529(7) 0.8389(7) 0.025(2) Uani 1 1 d . . . . .
N11 N 0.5434(5) 0.9457(7) 0.6163(8) 0.033(3) Uani 1 1 d . . . . .
Ru1 Ru 0.24882(4) 0.51079(6) 0.70954(7) 0.0213(3) Uani 1 1 d . . . . .
F2 F 0.3618(11) 1.1016(14) 0.7043(15) 0.068(3) Uani 0.5 1 d . U P A 2
F5A F 0.4197(9) 1.0816(13) 0.8199(16) 0.058(3) Uani 0.5 1 d . U P A 2
F5 F 0.3567(9) 1.1819(13) 0.8757(15) 0.055(3) Uani 0.5 1 d . U P A 1
F6 F 0.3185(10) 1.0146(14) 0.7486(15) 0.059(3) Uani 0.5 1 d . U P A 1
F6A F 0.3400(9) 0.9894(12) 0.7966(14) 0.052(3) Uani 0.5 1 d . U P A 2
F7 F 0.2697(11) 1.0988(16) 0.8264(15) 0.055(3) Uani 0.5 1 d . U P A 2
F8 F 0.3490(9) 1.2023(12) 0.8180(15) 0.053(3) Uani 0.5 1 d . U P A 2
F10A F 0.3648(10) 1.0766(14) 0.9165(14) 0.061(3) Uani 0.5 1 d . U P A 2
F38 F 0.2745(11) 1.0979(16) 0.8654(15) 0.056(3) Uani 0.5 1 d . U P A 1
F63 F 0.4079(9) 1.0993(13) 0.7679(15) 0.053(3) Uani 0.5 1 d . U P A 1
F72 F 0.3570(10) 1.0219(15) 0.8878(15) 0.064(3) Uani 0.5 1 d . U P A 1
F78 F 0.3101(10) 1.1536(13) 0.7319(14) 0.064(3) Uani 0.5 1 d . U P A 1
P2 P 0.3416(2) 1.0967(3) 0.8118(3) 0.0425(9) Uani 1 1 d . U . . .
C0AA C 0.2028(13) 0.6167(15) 0.0563(10) 0.099(8) Uani 1 1 d D U . . .
H0AA H 0.1892 0.5738 0.0090 0.149 Uiso 1 1 calc R . . . .
H0AB H 0.2482 0.6229 0.0582 0.149 Uiso 1 1 calc R . . . .
H0AC H 0.1833 0.6740 0.0420 0.149 Uiso 1 1 calc R . . . .
C3 C 0.1853(7) 0.5876(11) 0.1408(11) 0.051(3) Uani 1 1 d D U . . .
C5 C 0.1657(9) 0.4998(12) 0.1551(13) 0.061(4) Uani 1 1 d . U . . .
H5A H 0.1535 0.4724 0.0960 0.091 Uiso 1 1 calc R . . . .
H5B H 0.1301 0.4999 0.1936 0.091 Uiso 1 1 calc R . . . .
H5C H 0.2001 0.4662 0.1855 0.091 Uiso 1 1 calc R . . . .
O2 O 0.2034(6) 0.6430(8) 0.1920(9) 0.068(3) Uani 1 1 d . U . . .
F0AA F 0.0119(8) 0.0186(10) 0.4438(13) 0.055(3) Uani 0.5 1 d D U P B 2
F1 F 0.1016(6) 0.1042(12) 0.4544(12) 0.047(3) Uani 0.5 1 d D U P B 2
F1AA F 0.0358(8) 0.1253(12) 0.5393(9) 0.053(3) Uani 0.5 1 d D U P B 2
F2AA F -0.0408(6) 0.1333(13) 0.4285(13) 0.057(3) Uani 0.5 1 d D U P B 2
F3 F 0.0212(9) 0.0965(13) 0.3339(10) 0.056(3) Uani 0.5 1 d D U P B 2
F4 F 0.0444(9) 0.2158(9) 0.4233(12) 0.058(3) Uani 0.5 1 d D U P B 2
P1 P 0.0323(3) 0.1182(5) 0.4345(5) 0.0362(14) Uani 0.5 1 d D U P B 2
F10 F 0.0718(9) 0.5686(13) 0.3229(12) 0.057(3) Uani 0.5 1 d . U P C 1
F11 F 0.0637(10) 0.5240(14) 0.4701(12) 0.064(3) Uani 0.5 1 d . U P C 1
F12 F 0.0267(9) 0.3911(13) 0.4212(12) 0.060(3) Uani 0.5 1 d . U P C 1
F59 F 0.1193(10) 0.4421(13) 0.3919(13) 0.060(3) Uani 0.5 1 d . U P C 1
F60 F 0.0460(9) 0.4287(12) 0.2762(12) 0.053(3) Uani 0.5 1 d . U P C 1
F62 F -0.0184(9) 0.5131(14) 0.3624(12) 0.062(3) Uani 0.5 1 d . U P C 1
P3 P 0.0494(5) 0.4804(7) 0.3725(6) 0.0516(18) Uani 0.5 1 d . U P C 1
O1 O 0.0035(10) 0.1855(14) 0.4808(13) 0.043(5) Uani 0.5 1 d . U P D 1
O3 O 0.070(3) 0.445(4) 0.358(5) 0.17(2) Uiso 0.5 1 d . . P E 2

loop_
_atom_site_aniso_label
_atom_site_aniso_U_11
_atom_site_aniso_U_22
_atom_site_aniso_U_33
_atom_site_aniso_U_23
_atom_site_aniso_U_13
_atom_site_aniso_U_12
C12 0.018(5) 0.017(6) 0.024(6) 0.001(5) -0.001(4) -0.006(5)
C13 0.025(6) 0.020(6) 0.026(7) -0.001(5) -0.001(5) 0.003(5)
C14 0.024(6) 0.025(6) 0.021(6) -0.005(5) 0.000(5) 0.005(5)
C15 0.027(6) 0.019(6) 0.021(6) 0.000(5) 0.001(5) 0.000(5)
C16 0.024(6) 0.022(6) 0.037(8) -0.004(6) -0.004(6) 0.005(5)
C17 0.028(7) 0.020(6) 0.021(6) 0.001(5) 0.003(5) -0.002(5)
C18 0.020(6) 0.026(6) 0.028(7) -0.003(5) -0.001(5) 0.001(5)
C19 0.023(6) 0.020(6) 0.029(7) 0.001(5) 0.000(5) 0.001(5)
C20 0.026(6) 0.021(6) 0.020(6) -0.004(5) -0.001(5) 0.001(5)
C21 0.029(7) 0.018(6) 0.028(7) -0.002(5) 0.010(5) 0.002(5)
C22 0.029(7) 0.019(6) 0.035(7) -0.001(5) 0.009(6) -0.004(5)
C23 0.015(5) 0.024(6) 0.015(6) 0.000(5) 0.007(4) 0.002(5)
C24 0.032(7) 0.023(7) 0.054(9) 0.009(6) 0.014(7) 0.006(6)
C25 0.026(7) 0.024(6) 0.036(7) -0.004(6) 0.002(6) 0.000(5)
C26 0.035(7) 0.026(7) 0.026(7) -0.001(5) -0.005(6) -0.006(6)
C27 0.024(6) 0.029(7) 0.028(7) -0.001(5) 0.007(5) -0.005(5)
C28 0.030(7) 0.029(7) 0.034(8) -0.001(6) 0.002(6) -0.001(6)
C29 0.027(6) 0.020(6) 0.009(5) 0.001(4) 0.003(5) 0.002(5)
C31 0.020(6) 0.030(7) 0.024(6) 0.001(5) 0.005(5) -0.002(5)
C32 0.031(7) 0.024(6) 0.023(6) 0.006(5) 0.008(5) 0.001(5)
C33 0.028(7) 0.027(7) 0.051(9) 0.001(6) 0.007(6) -0.006(6)
C35 0.038(7) 0.028(7) 0.028(7) -0.003(6) -0.006(6) 0.015(6)
C36 0.047(8) 0.044(8) 0.024(7) -0.002(6) 0.007(6) 0.012(7)
C37 0.025(8) 0.035(9) 0.120(17) -0.038(11) -0.008(9) -0.001(7)
C39 0.023(6) 0.032(7) 0.029(7) -0.009(6) -0.004(5) 0.013(5)
C40 0.028(7) 0.037(8) 0.052(9) -0.008(7) 0.007(7) 0.000(6)
C41 0.040(8) 0.023(7) 0.064(10) 0.014(7) 0.017(7) 0.005(6)
C42 0.025(7) 0.050(9) 0.038(8) -0.001(7) -0.007(6) 0.016(6)
C44 0.066(11) 0.071(12) 0.044(10) 0.040(9) 0.020(9) 0.039(10)
C45 0.035(9) 0.044(9) 0.094(15) 0.038(10) 0.011(9) 0.014(7)
C46 0.027(7) 0.035(8) 0.050(9) -0.019(7) 0.017(6) -0.007(6)
C47 0.021(7) 0.044(8) 0.056(10) -0.011(7) -0.003(7) 0.001(6)
C48 0.025(7) 0.043(8) 0.031(7) -0.002(6) 0.009(6) -0.011(6)
C50 0.050(10) 0.042(9) 0.067(12) 0.002(8) -0.006(8) 0.023(8)
C51 0.084(13) 0.052(10) 0.026(8) 0.007(7) -0.010(8) 0.032(9)
C52 0.035(8) 0.078(12) 0.042(9) 0.015(9) 0.006(7) 0.034(8)
C55 0.010(6) 0.020(6) 0.082(11) 0.005(7) 0.013(6) 0.003(5)
C58 0.022(7) 0.035(8) 0.062(10) -0.010(7) 0.001(7) 0.006(6)
C61 0.029(9) 0.036(10) 0.19(3) -0.031(14) 0.031(13) -0.006(8)
C68 0.033(9) 0.029(8) 0.113(16) -0.001(9) 0.020(10) -0.008(7)
N2 0.018(5) 0.018(5) 0.015(5) -0.004(4) 0.001(4) 0.005(4)
N4 0.009(4) 0.028(5) 0.024(5) 0.003(4) 0.010(4) -0.004(4)
N5 0.027(5) 0.021(5) 0.018(5) -0.005(4) -0.005(4) 0.004(4)
N7 0.020(5) 0.019(5) 0.025(5) -0.001(4) -0.002(4) -0.001(4)
N8 0.031(6) 0.040(7) 0.019(5) -0.002(5) 0.005(4) 0.003(5)
N9 0.012(5) 0.024(6) 0.059(8) -0.006(5) 0.009(5) 0.002(4)
N10 0.022(5) 0.027(5) 0.027(6) 0.007(4) -0.003(4) 0.001(4)
N11 0.035(6) 0.032(6) 0.034(6) 0.006(5) 0.014(5) -0.005(5)
Ru1 0.0185(5) 0.0159(5) 0.0293(5) -0.0003(4) -0.0001(4) -0.0013(4)
F2 0.083(7) 0.059(6) 0.063(4) 0.002(3) 0.014(4) -0.005(5)
F5A 0.057(4) 0.044(6) 0.073(6) 0.001(5) 0.007(3) -0.008(3)
F5 0.055(6) 0.050(4) 0.062(5) -0.008(4) 0.012(4) -0.008(4)
F6 0.064(6) 0.050(4) 0.063(5) -0.005(4) 0.010(4) -0.012(4)
F6A 0.053(6) 0.041(4) 0.063(6) -0.001(3) 0.006(5) -0.007(3)
F7 0.053(3) 0.046(6) 0.065(8) -0.002(5) 0.007(3) -0.009(3)
F8 0.050(6) 0.041(3) 0.068(7) 0.002(3) 0.008(5) -0.009(3)
F10A 0.068(6) 0.055(6) 0.060(4) 0.000(3) 0.001(3) -0.010(4)
F38 0.059(4) 0.049(6) 0.059(6) 0.001(5) 0.011(4) -0.007(4)
F63 0.058(4) 0.044(6) 0.057(6) -0.004(5) 0.013(4) -0.008(3)
F72 0.071(6) 0.054(5) 0.066(5) 0.007(4) 0.010(4) -0.002(4)
F78 0.073(6) 0.058(5) 0.061(5) 0.007(4) 0.007(4) -0.001(4)
P2 0.046(2) 0.0345(19) 0.047(2) -0.0010(16) 0.0074(16) -0.0090(15)
C0AA 0.17(2) 0.071(9) 0.061(6) -0.007(5) 0.020(7) -0.026(11)
C3 0.053(8) 0.045(5) 0.053(6) -0.001(4) -0.005(5) 0.011(5)
C5 0.070(10) 0.050(6) 0.062(8) -0.004(5) 0.004(8) 0.005(6)
O2 0.086(8) 0.055(6) 0.061(6) -0.006(5) -0.002(6) -0.003(5)
F0AA 0.050(6) 0.056(4) 0.061(6) 0.006(4) 0.006(4) 0.001(3)
F1 0.038(4) 0.056(6) 0.047(6) 0.014(4) 0.005(3) 0.002(3)
F1AA 0.049(5) 0.062(6) 0.048(4) 0.006(3) 0.007(3) -0.002(4)
F2AA 0.044(4) 0.066(6) 0.060(6) 0.007(5) 0.004(3) 0.006(3)
F3 0.053(6) 0.064(6) 0.050(4) 0.002(3) 0.004(3) 0.000(5)
F4 0.058(6) 0.054(4) 0.063(6) 0.009(4) 0.002(5) 0.002(3)
P1 0.030(3) 0.042(3) 0.037(3) 0.007(3) 0.007(2) 0.007(3)
F10 0.074(7) 0.058(5) 0.035(5) 0.000(4) -0.017(4) -0.022(4)
F11 0.085(7) 0.067(6) 0.036(4) -0.001(4) -0.017(4) -0.021(5)
F12 0.073(6) 0.064(5) 0.041(6) 0.005(4) -0.012(4) -0.023(4)
F59 0.070(5) 0.062(6) 0.045(6) 0.002(5) -0.019(4) -0.022(4)
F60 0.067(7) 0.056(6) 0.033(4) -0.001(4) -0.011(4) -0.026(5)
F62 0.076(5) 0.070(6) 0.039(6) -0.001(5) -0.013(4) -0.016(4)
P3 0.068(4) 0.056(4) 0.028(3) 0.001(3) -0.016(3) -0.023(4)
O1 0.053(12) 0.042(12) 0.034(12) 0.000(9) -0.013(10) -0.008(10)

loop_
_atom_type_symbol
_atom_type_description
_atom_type_scat_dispersion_real
_atom_type_scat_dispersion_imag
_atom_type_scat_source
C C 0.0033 0.0016 'International Tables Vol C Tables 4.2.6.8 and 6.1.1.4'
H H 0.0000 0.0000 'International Tables Vol C Tables 4.2.6.8 and 6.1.1.4'
F F 0.0171 0.0103 'International Tables Vol C Tables 4.2.6.8 and 6.1.1.4'
N N 0.0061 0.0033 'International Tables Vol C Tables 4.2.6.8 and 6.1.1.4'
O O 0.0106 0.0060 'International Tables Vol C Tables 4.2.6.8 and 6.1.1.4'
P P 0.1023 0.0942 'International Tables Vol C Tables 4.2.6.8 and 6.1.1.4'
Ru Ru -1.2594 0.8363 'International Tables Vol C Tables 4.2.6.8 and 6.1.1.4'

loop_
_geom_angle_atom_site_label_1
_geom_angle_atom_site_label_2
_geom_angle_atom_site_label_3
_geom_angle
C19 C12 C15 124.0(10)
N7 C12 C15 114.4(10)
N7 C12 C19 121.5(10)
C17 C13 H13 120.0
C17 C13 C27 120.0(11)
C27 C13 H13 120.0
C21 C14 H14 117.9
N2 C14 H14 117.9
N2 C14 C21 124.2(11)
C23 C15 C12 124.8(11)
N2 C15 C12 114.2(10)
N2 C15 C23 120.8(10)
C58 C16 C35 125.7(12)
N4 C16 C35 115.7(10)
N4 C16 C58 118.5(12)
C13 C17 C28 116.1(11)
C13 C17 C29 121.5(11)
C28 C17 C29 122.4(11)
C31 C18 C20 121.7(11)
C31 C18 C32 115.6(11)
C32 C18 C20 122.7(11)
C12 C19 H19 119.3
C12 C19 C20 121.3(11)
C20 C19 H19 119.3
C19 C20 C18 123.6(11)
C25 C20 C18 119.7(11)
C25 C20 C19 116.7(11)
C14 C21 H21 120.7
C14 C21 C29 118.7(11)
C29 C21 H21 120.7
C25 C22 H22 118.6
N7 C22 H22 118.6
N7 C22 C25 122.7(11)
C15 C23 H23 119.2
C15 C23 C29 121.5(10)
C29 C23 H23 119.2
C45 C24 C55 124.7(14)
C45 C24 N10 119.8(14)
N10 C24 C55 115.5(12)
C20 C25 C22 120.2(11)
C20 C25 H25 119.9
C22 C25 H25 119.9
C31 C26 H26 118.9
N8 C26 H26 118.9
N8 C26 C31 122.2(12)
C13 C27 H27 118.2
N11 C27 C13 123.6(11)
N11 C27 H27 118.2
C17 C28 H28 119.8
C41 C28 C17 120.4(12)
C41 C28 H28 119.8
C21 C29 C17 121.6(10)
C23 C29 C17 121.7(10)
C23 C29 C21 116.6(10)
C18 C31 H31 119.3
C26 C31 C18 121.4(11)
C26 C31 H31 119.3
C18 C32 H32 120.7
C48 C32 C18 118.6(11)
C48 C32 H32 120.7
C46 C33 H33 116.4
N4 C33 H33 116.4
N4 C33 C46 127.2(13)
C50 C35 C16 124.8(12)
N5 C35 C16 115.0(11)
N5 C35 C50 120.0(12)
C39 C36 H36 120.9
C51 C36 H36 120.9
C51 C36 C39 118.3(13)
C47 C37 H37 120.7
C61 C37 H37 120.7
C61 C37 C47 118.5(17)
C36 C39 H39 118.6
N5 C39 C36 122.9(11)
N5 C39 H39 118.6
C46 C40 H40 120.0
C46 C40 C58 120.1(13)
C58 C40 H40 120.0
C28 C41 H41 117.5
N11 C41 C28 124.9(12)
N11 C41 H41 117.5
C52 C42 H42 118.8
N10 C42 H42 118.8
N10 C42 C52 122.4(15)
C45 C44 H44 120.1
C52 C44 H44 120.1
C52 C44 C45 119.7(15)
C24 C45 H45 120.0
C44 C45 C24 120.0(15)
C44 C45 H45 120.0
C33 C46 H46 122.2
C40 C46 C33 115.7(13)
C40 C46 H46 122.2
C37 C47 H47 119.2
N9 C47 C37 121.5(16)
N9 C47 H47 119.2
C32 C48 H48 117.7
N8 C48 C32 124.6(12)
N8 C48 H48 117.7
C35 C50 H50 120.5
C51 C50 C35 119.0(13)
C51 C50 H50 120.5
C36 C51 C50 120.9(14)
C36 C51 H51 119.5
C50 C51 H51 119.5
C42 C52 H52 120.6
C44 C52 C42 118.8(17)
C44 C52 H52 120.6
C68 C55 C24 124.6(15)
N9 C55 C24 115.2(11)
N9 C55 C68 120.1(15)
C16 C58 H58 119.6
C40 C58 C16 120.7(14)
C40 C58 H58 119.6
C37 C61 H61 119.5
C68 C61 C37 121.0(17)
C68 C61 H61 119.5
C55 C68 H68 120.2
C61 C68 C55 119.6(19)
C61 C68 H68 120.2
C14 N2 C15 118.0(10)
C14 N2 Ru1 125.3(8)
C15 N2 Ru1 116.3(7)
C16 N4 Ru1 114.9(8)
C33 N4 C16 117.7(11)
C33 N4 Ru1 127.3(9)
C35 N5 Ru1 115.2(8)
C39 N5 C35 118.5(10)
C39 N5 Ru1 126.1(8)
C12 N7 Ru1 116.6(7)
C22 N7 C12 117.4(10)
C22 N7 Ru1 126.0(8)
C48 N8 C26 117.5(11)
C47 N9 C55 119.2(12)
C47 N9 Ru1 124.8(10)
C55 N9 Ru1 115.9(9)
C24 N10 Ru1 114.2(9)
C42 N10 C24 119.2(12)
C42 N10 Ru1 126.5(9)
C27 N11 C41 115.0(11)
N4 Ru1 N2 98.0(4)
N4 Ru1 N5 78.8(4)
N4 Ru1 N9 89.3(4)
N4 Ru1 N10 95.5(4)
N5 Ru1 N2 85.1(4)
N5 Ru1 N10 172.9(4)
N7 Ru1 N2 78.2(4)
N7 Ru1 N4 175.2(4)
N7 Ru1 N5 97.7(4)
N7 Ru1 N9 94.5(4)
N7 Ru1 N10 88.2(4)
N9 Ru1 N2 172.7(4)
N9 Ru1 N5 96.6(4)
N9 Ru1 N10 79.0(4)
N10 Ru1 N2 100.0(4)
F2 P2 F5A 75.7(11)
F5 P2 F38 82.4(11)
F6 P2 F5 173.6(11)
F6 P2 F38 91.9(11)
F6A P2 F2 85.4(10)
F6A P2 F5A 83.5(10)
F7 P2 F2 116.5(12)
F7 P2 F5A 166.4(11)
F7 P2 F6A 91.5(11)
F7 P2 F8 93.8(11)
F7 P2 F10A 96.9(11)
F8 P2 F2 88.8(11)
F8 P2 F5A 92.2(10)
F8 P2 F6A 173.5(10)
F8 P2 F10A 96.4(11)
F10A P2 F2 145.8(12)
F10A P2 F5A 70.3(11)
F10A P2 F6A 86.8(11)
F63 P2 F5 93.6(10)
F63 P2 F6 92.1(10)
F63 P2 F38 175.5(11)
F63 P2 F72 98.4(11)
F72 P2 F5 97.9(12)
F72 P2 F6 84.0(12)
F72 P2 F38 80.1(11)
F78 P2 F5 93.1(11)
F78 P2 F6 83.9(11)
F78 P2 F38 90.0(11)
F78 P2 F63 92.3(11)
F78 P2 F72 164.1(11)
H0AA C0AA H0AB 109.5
H0AA C0AA H0AC 109.5
H0AB C0AA H0AC 109.5
C3 C0AA H0AA 109.5
C3 C0AA H0AB 109.5
C3 C0AA H0AC 109.5
C0AA C3 C5 122.1(17)
O2 C3 C0AA 104.1(16)
O2 C3 C5 131.8(16)
C3 C5 H5A 109.5
C3 C5 H5B 109.5
C3 C5 H5C 109.5
H5A C5 H5B 109.5
H5A C5 H5C 109.5
H5B C5 H5C 109.5
F0AA P1 F2AA 82.1(10)
F1 P1 F0AA 97.1(10)
F1 P1 F1AA 80.4(10)
F1 P1 F2AA 172.1(11)
F1AA P1 F0AA 88.6(10)
F1AA P1 F2AA 91.7(10)
F3 P1 F0AA 81.3(11)
F3 P1 F1 104.3(10)
F3 P1 F1AA 169.3(11)
F3 P1 F2AA 83.4(11)
F4 P1 F0AA 173.8(11)
F4 P1 F1 89.0(11)
F4 P1 F1AA 92.4(9)
F4 P1 F2AA 91.8(11)
F4 P1 F3 97.2(11)
F10 P3 F12 179.3(11)
F10 P3 F59 94.3(11)
F10 P3 F60 90.4(10)
F11 P3 F10 90.8(11)
F11 P3 F12 89.9(11)
F11 P3 F59 82.4(11)
F11 P3 F60 170.6(14)
F59 P3 F12 85.8(11)
F60 P3 F12 88.9(10)
F60 P3 F59 88.2(12)
F62 P3 F10 89.9(12)
F62 P3 F11 94.5(13)
F62 P3 F12 90.0(12)
F62 P3 F59 174.8(12)
F62 P3 F60 94.8(11)

loop_
_geom_bond_atom_site_label_1
_geom_bond_atom_site_label_2
_geom_bond_distance
C12 C15 1.465(16)
C12 C19 1.386(16)
C12 N7 1.367(14)
C13 H13 0.9300
C13 C17 1.369(16)
C13 C27 1.407(17)
C14 H14 0.9300
C14 C21 1.357(17)
C14 N2 1.344(15)
C15 C23 1.374(16)
C15 N2 1.355(15)
C16 C35 1.421(18)
C16 C58 1.417(17)
C16 N4 1.380(16)
C17 C28 1.381(17)
C17 C29 1.487(16)
C18 C20 1.474(16)
C18 C31 1.401(17)
C18 C32 1.401(17)
C19 H19 0.9300
C19 C20 1.393(16)
C20 C25 1.379(17)
C21 H21 0.9300
C21 C29 1.416(16)
C22 H22 0.9300
C22 C25 1.402(17)
C22 N7 1.346(15)
C23 H23 0.9300
C23 C29 1.390(16)
C24 C45 1.38(2)
C24 C55 1.44(2)
C24 N10 1.383(16)
C25 H25 0.9300
C26 H26 0.9300
C26 C31 1.380(17)
C26 N8 1.332(16)
C27 H27 0.9300
C27 N11 1.329(17)
C28 H28 0.9300
C28 C41 1.363(18)
C31 H31 0.9300
C32 H32 0.9300
C32 C48 1.396(18)
C33 H33 0.9300
C33 C46 1.398(18)
C33 N4 1.288(15)
C35 C50 1.41(2)
C35 N5 1.372(15)
C36 H36 0.9300
C36 C39 1.383(18)
C36 C51 1.35(2)
C37 H37 0.9300
C37 C47 1.38(2)
C37 C61 1.35(3)
C39 H39 0.9300
C39 N5 1.351(15)
C40 H40 0.9300
C40 C46 1.37(2)
C40 C58 1.37(2)
C41 H41 0.9300
C41 N11 1.336(17)
C42 H42 0.9300
C42 C52 1.38(2)
C42 N10 1.339(16)
C44 H44 0.9300
C44 C45 1.38(3)
C44 C52 1.38(3)
C45 H45 0.9300
C46 H46 0.9300
C47 H47 0.9300
C47 N9 1.329(18)
C48 H48 0.9300
C48 N8 1.318(17)
C50 H50 0.9300
C50 C51 1.38(2)
C51 H51 0.9300
C52 H52 0.9300
C55 C68 1.398(19)
C55 N9 1.344(18)
C58 H58 0.9300
C61 H61 0.9300
C61 C68 1.32(3)
C68 H68 0.9300
N2 Ru1 2.065(9)
N4 Ru1 2.047(9)
N5 Ru1 2.053(10)
N7 Ru1 2.039(9)
N9 Ru1 2.050(10)
N10 Ru1 2.055(10)
F2 P2 1.63(2)
F5A P2 1.66(2)
F5 P2 1.581(19)
F6 P2 1.578(19)
F6A P2 1.608(18)
F7 P2 1.54(2)
F8 P2 1.576(18)
F10A P2 1.58(2)
F38 P2 1.65(2)
F63 P2 1.569(19)
F72 P2 1.58(2)
F78 P2 1.54(2)
C0AA H0AA 0.9600
C0AA H0AB 0.9600
C0AA H0AC 0.9600
C0AA C3 1.360(16)
C3 C5 1.39(2)
C3 O2 1.151(19)
C5 H5A 0.9600
C5 H5B 0.9600
C5 H5C 0.9600
F0AA P1 1.547(13)
F1 P1 1.484(12)
F1AA P1 1.504(12)
F2AA P1 1.553(13)
F3 P1 1.482(13)
F4 P1 1.480(13)
F10 P3 1.58(2)
F11 P3 1.554(19)
F12 P3 1.59(2)
F59 P3 1.59(3)
F60 P3 1.58(2)
F62 P3 1.51(2)

loop_
_geom_torsion_atom_site_label_1
_geom_torsion_atom_site_label_2
_geom_torsion_atom_site_label_3
_geom_torsion_atom_site_label_4
_geom_torsion
C12 C15 C23 C29 172.7(11)
C12 C15 N2 C14 -177.9(10)
C12 C15 N2 Ru1 -5.1(13)
C12 C19 C20 C18 -177.5(11)
C12 C19 C20 C25 1.3(18)
C13 C17 C28 C41 1.6(19)
C13 C17 C29 C21 165.5(11)
C13 C17 C29 C23 -18.4(17)
C13 C27 N11 C41 -0.7(19)
C14 C21 C29 C17 174.9(11)
C14 C21 C29 C23 -1.4(17)
C15 C12 C19 C20 -178.3(11)
C15 C12 N7 C22 176.9(10)
C15 C12 N7 Ru1 -3.4(13)
C15 C23 C29 C17 -172.2(11)
C15 C23 C29 C21 4.0(16)
C16 C35 C50 C51 -179.6(15)
C16 C35 N5 C39 176.9(11)
C16 C35 N5 Ru1 -6.9(14)
C17 C13 C27 N11 -0.4(19)
C17 C28 C41 N11 -3(2)
C18 C20 C25 C22 176.3(11)
C18 C32 C48 N8 2(2)
C19 C12 C15 C23 10.2(19)
C19 C12 C15 N2 -174.7(11)
C19 C12 N7 C22 -2.8(16)
C19 C12 N7 Ru1 176.8(9)
C19 C20 C25 C22 -2.6(18)
C20 C18 C31 C26 179.2(11)
C20 C18 C32 C48 179.0(11)
C21 C14 N2 C15 5.5(17)
C21 C14 N2 Ru1 -166.6(9)
C23 C15 N2 C14 -2.6(16)
C23 C15 N2 Ru1 170.2(8)
C24 C55 C68 C61 178.6(14)
C24 C55 N9 C47 -176.8(11)
C24 C55 N9 Ru1 5.9(14)
C25 C22 N7 C12 1.5(18)
C25 C22 N7 Ru1 -178.1(9)
C27 C13 C17 C28 0.0(18)
C27 C13 C17 C29 177.9(11)
C28 C17 C29 C21 -16.7(18)
C28 C17 C29 C23 159.3(12)
C28 C41 N11 C27 2(2)
C29 C17 C28 C41 -176.3(12)
C31 C18 C20 C19 158.3(12)
C31 C18 C20 C25 -20.5(18)
C31 C18 C32 C48 -0.6(17)
C31 C26 N8 C48 -0.8(18)
C32 C18 C20 C19 -21.2(19)
C32 C18 C20 C25 160.0(12)
C32 C18 C31 C26 -1.2(18)
C32 C48 N8 C26 -1(2)
C35 C16 C58 C40 178.0(13)
C35 C16 N4 C33 -177.5(11)
C35 C16 N4 Ru1 -1.7(14)
C35 C50 C51 C36 7(3)
C36 C39 N5 C35 -0.4(19)
C36 C39 N5 Ru1 -176.2(10)
C37 C47 N9 C55 -3.8(19)
C37 C47 N9 Ru1 173.3(10)
C37 C61 C68 C55 0(3)
C39 C36 C51 C50 -7(3)
C45 C24 C55 C68 -5(2)
C45 C24 C55 N9 173.9(13)
C45 C24 N10 C42 -1.4(18)
C45 C24 N10 Ru1 -178.1(10)
C45 C44 C52 C42 -3(2)
C46 C33 N4 C16 -2.5(19)
C46 C33 N4 Ru1 -177.7(10)
C46 C40 C58 C16 1(2)
C47 C37 C61 C68 -1(3)
C50 C35 N5 C39 0.1(19)
C50 C35 N5 Ru1 176.3(11)
C51 C36 C39 N5 4(2)
C52 C42 N10 C24 -0.5(19)
C52 C42 N10 Ru1 175.8(10)
C52 C44 C45 C24 1(2)
C55 C24 C45 C44 -176.0(14)
C55 C24 N10 C42 176.1(11)
C55 C24 N10 Ru1 -0.6(14)
C58 C16 C35 C50 2(2)
C58 C16 C35 N5 -174.9(12)
C58 C16 N4 C33 3.1(17)
C58 C16 N4 Ru1 178.9(9)
C58 C40 C46 C33 -0.3(19)
C61 C37 C47 N9 3(2)
C68 C55 N9 C47 2.4(18)
C68 C55 N9 Ru1 -174.9(10)
N2 C14 C21 C29 -3.4(18)
N2 C15 C23 C29 -2.1(17)
N4 C16 C35 C50 -177.8(14)
N4 C16 C35 N5 5.6(17)
N4 C16 C58 C40 -2.6(19)
N4 C33 C46 C40 1(2)
N5 C35 C50 C51 -3(2)
N7 C12 C15 C23 -169.6(11)
N7 C12 C15 N2 5.5(14)
N7 C12 C19 C20 1.5(18)
N7 C22 C25 C20 1(2)
N8 C26 C31 C18 2.0(19)
N9 C55 C68 C61 0(2)
N10 C24 C45 C44 1(2)
N10 C24 C55 C68 177.4(12)
N10 C24 C55 N9 -3.5(16)
N10 C42 C52 C44 2(2)
